data_7219868
loop_
_publ_author_name
'Wang, Xiu-Li'
'Li, Tian-Jiao'
'Tian, Ai-Xiang'
'Li, Na'
'Yang, Yang'
'Ning, Ya-Li'
'Hou, Xue'

_publ_section_title
;
 Influence of N-donor sites in 5-(x-pyridyl)-1H-tetrazole ligands (x = 2,
 4) on assembly of polyoxometalate-based compounds modified by
 multinuclear metal clusters and infinite chains
;
_journal_issue 17
_journal_name_full CrystEngComm
_journal_page_first 3257
_journal_paper_doi 10.1039/C4CE02438A
_journal_volume 17
_journal_year 2015
_chemical_formula_sum 'C24 H30 Ag5 Mo12 N20 O45 P'
_chemical_formula_weight 3038.18
_chemical_name_systematic
; 
 ? 
;
_space_group_IT_number 15
_symmetry_cell_setting monoclinic
_symmetry_space_group_name_Hall '-C 2yc'
_symmetry_space_group_name_H-M 'C 1 2/c 1'
_atom_sites_solution_hydrogens geom
_atom_sites_solution_primary direct
_atom_sites_solution_secondary difmap
_audit_creation_method SHELXL-97
_audit_update_record
;
2015-02-25 deposited with the CCDC.
2015-03-13 downloaded from the CCDC.
;
_cell_angle_alpha 90.00
_cell_angle_beta 106.3230(10)
_cell_angle_gamma 90.00
_cell_formula_units_Z 4
_cell_length_a 26.3119(19)
_cell_length_b 10.3171(7)
_cell_length_c 23.8781(17)
_cell_measurement_temperature 293(2)
_cell_volume 6220.7(8)
_computing_cell_refinement 'SMART (Bruker, 2001)'
_computing_data_collection 'SMART (Bruker, 2001)'
_computing_data_reduction 'SAINT+ (Bruker, 1999)'
_computing_molecular_graphics 'PLATON (Spek, 2003)'
_computing_publication_material 'SHELXTL (1998)'
_computing_structure_refinement 'SHELXL-97 (Sheldrick, 1997)'
_computing_structure_solution 'SHELXS-97 (Sheldrick, 1990)'
_diffrn_ambient_temperature 293(2)
_diffrn_measured_fraction_theta_full 0.997
_diffrn_measured_fraction_theta_max 0.997
_diffrn_measurement_device_type 'CCD area detector'
_diffrn_measurement_method 'phi and omega scans'
_diffrn_radiation_monochromator graphite
_diffrn_radiation_source 'fine-focus sealed tube'
_diffrn_radiation_type MoK\a
_diffrn_radiation_wavelength 0.71073
_diffrn_reflns_av_R_equivalents 0.0274
_diffrn_reflns_av_unetI/netI 0.0303
_diffrn_reflns_limit_h_max 31
_diffrn_reflns_limit_h_min -26
_diffrn_reflns_limit_k_max 12
_diffrn_reflns_limit_k_min -10
_diffrn_reflns_limit_l_max 28
_diffrn_reflns_limit_l_min -28
_diffrn_reflns_number 15339
_diffrn_reflns_theta_full 25.00
_diffrn_reflns_theta_max 25.00
_diffrn_reflns_theta_min 1.61
_exptl_absorpt_coefficient_mu 4.012
_exptl_absorpt_correction_T_max 0.6044
_exptl_absorpt_correction_T_min 0.5330
_exptl_absorpt_correction_type multi-scan
_exptl_absorpt_process_details 'SADABS, Sheldrick, 1996'
_exptl_crystal_colour yellow
_exptl_crystal_density_diffrn 3.148
_exptl_crystal_density_method 'not measured'
_exptl_crystal_description block
_exptl_crystal_F_000 5744
_exptl_crystal_size_max 0.18
_exptl_crystal_size_mid 0.16
_exptl_crystal_size_min 0.14
_platon_squeeze_details
;
;
_refine_diff_density_max 3.166
_refine_diff_density_min -6.305
_refine_diff_density_rms 0.370
_refine_ls_extinction_method none
_refine_ls_goodness_of_fit_ref 1.038
_refine_ls_hydrogen_treatment constr
_refine_ls_matrix_type full
_refine_ls_number_parameters 479
_refine_ls_number_reflns 5468
_refine_ls_number_restraints 1554
_refine_ls_restrained_S_all 0.960
_refine_ls_R_factor_all 0.0992
_refine_ls_R_factor_gt 0.0847
_refine_ls_shift/su_max 0.001
_refine_ls_shift/su_mean 0.000
_refine_ls_structure_factor_coef Fsqd
_refine_ls_weighting_details 'calc w=1/[\s^2^(Fo^2^)+(0.1467P)^2^+478.6312P] where P=(Fo^2^+2Fc^2^)/3'
_refine_ls_weighting_scheme calc
_refine_ls_wR_factor_gt 0.2413
_refine_ls_wR_factor_ref 0.2540
_reflns_number_gt 4355
_reflns_number_total 5468
_reflns_threshold_expression >2sigma(I)
_cod_data_source_file c4ce02438a2.cif
_cod_data_source_block Compound_4
_cod_depositor_comments 'Adding full bibliography for 7219865--7219868.cif.'
_cod_original_sg_symbol_H-M 'C 2/c'
_cod_database_code 7219868

loop_
_symmetry_equiv_pos_as_xyz
'x, y, z'
'-x, y, -z+1/2'
'x+1/2, y+1/2, z'
'-x+1/2, y+1/2, -z+1/2'
'-x, -y, -z'
'x, -y, z-1/2'
'-x+1/2, -y+1/2, -z'
'x+1/2, -y+1/2, z-1/2'

loop_
_atom_site_label
_atom_site_type_symbol
_atom_site_fract_x
_atom_site_fract_y
_atom_site_fract_z
_atom_site_U_iso_or_equiv
_atom_site_adp_type
_atom_site_occupancy
_atom_site_symmetry_multiplicity
_atom_site_calc_flag
_atom_site_refinement_flags
P1 P 0.0000 -0.1866(5) 0.7500 0.0215(9) Uani 1 2 d SU
Ag1 Ag 0.18612(5) -0.17796(11) 0.68407(5) 0.0358(3) Uani 1 1 d U
Ag2 Ag 0.21497(5) -0.53759(11) 0.67370(5) 0.0389(4) Uani 1 1 d U
Ag3 Ag 0.0000 0.3162(4) 0.7500 0.1128(12) Uani 1 2 d SU
Mo1 Mo 0.04060(6) -0.1886(2) 0.62035(6) 0.0529(5) Uani 1 1 d U
Mo2 Mo -0.04568(6) -0.43045(16) 0.64374(6) 0.0409(4) Uani 1 1 d U
Mo3 Mo -0.04656(6) 0.05799(16) 0.64369(6) 0.0424(4) Uani 1 1 d U
Mo4 Mo 0.08751(5) 0.05582(16) 0.72844(6) 0.0413(4) Uani 1 1 d U
Mo5 Mo -0.08788(5) -0.42790(16) 0.77397(6) 0.0406(4) Uani 1 1 d U
Mo6 Mo -0.13377(5) -0.18392(13) 0.66475(5) 0.0291(3) Uani 1 1 d U
C10 C 0.1817(6) -0.2040(15) 0.3643(6) 0.032(3) Uani 1 1 d U
H10A H 0.1793 -0.1252 0.3448 0.038 Uiso 1 1 calc R
C11 C 0.1859(5) -0.4303(15) 0.3621(6) 0.030(3) Uani 1 1 d U
H11A H 0.1856 -0.5057 0.3406 0.036 Uiso 1 1 calc R
C12 C 0.1903(5) -0.4360(14) 0.4209(6) 0.030(2) Uani 1 1 d U
H12A H 0.1948 -0.5159 0.4397 0.035 Uiso 1 1 calc R
C2 C 0.1720(6) 0.1504(13) 0.5966(6) 0.028(2) Uani 1 1 d U
C3 C 0.1767(7) 0.2521(16) 0.5619(7) 0.046(3) Uani 1 1 d U
H3A H 0.2019 0.3161 0.5763 0.055 Uiso 1 1 calc R
C5 C 0.1064(8) 0.0663(17) 0.5171(7) 0.048(3) Uani 1 1 d U
H5A H 0.0845 -0.0029 0.5010 0.058 Uiso 1 1 calc R
C4 C 0.1441(8) 0.2607(18) 0.5054(8) 0.056(4) Uani 1 1 d U
H4A H 0.1483 0.3277 0.4810 0.067 Uiso 1 1 calc R
C7 C 0.1893(5) -0.3358(13) 0.5131(6) 0.025(2) Uani 1 1 d U
C8 C 0.1881(5) -0.3264(14) 0.4517(6) 0.026(2) Uani 1 1 d U
C6 C 0.1380(7) 0.0566(16) 0.5726(7) 0.042(3) Uani 1 1 d U
H6A H 0.1359 -0.0171 0.5943 0.050 Uiso 1 1 calc R
C9 C 0.1850(5) -0.2068(15) 0.4244(6) 0.029(2) Uani 1 1 d U
H9A H 0.1851 -0.1304 0.4451 0.035 Uiso 1 1 calc R
C1 C 0.2054(5) 0.1461(12) 0.6578(5) 0.023(2) Uani 1 1 d U
N1 N 0.1959(5) -0.4440(11) 0.5432(5) 0.029(2) Uani 1 1 d U
N2 N 0.1953(5) -0.4083(11) 0.5970(5) 0.028(2) Uani 1 1 d U
N3 N 0.1838(5) -0.2306(11) 0.5459(5) 0.027(2) Uani 1 1 d U
N4 N 0.1877(5) -0.2816(11) 0.5983(5) 0.025(2) Uani 1 1 d U
N5 N 0.2177(4) 0.0374(10) 0.6904(4) 0.0214(19) Uani 1 1 d U
N7 N 0.2523(4) 0.2070(10) 0.7420(4) 0.022(2) Uani 1 1 d U
N8 N 0.1057(7) 0.1690(14) 0.4859(6) 0.052(3) Uani 1 1 d U
N12 N 0.2263(4) 0.2496(11) 0.6892(4) 0.021(2) Uani 1 1 d U
N13 N 0.2463(4) 0.0786(11) 0.7418(4) 0.023(2) Uani 1 1 d U
N21 N 0.1821(5) -0.3128(13) 0.3361(5) 0.034(2) Uani 1 1 d U
O1 O -0.0476(8) -0.254(2) 0.7199(9) 0.039(3) Uani 0.50 1 d PU
O2 O -0.0480(7) -0.113(2) 0.7201(8) 0.029(2) Uani 0.50 1 d PU
O3 O 0.0157(8) -0.080(2) 0.7040(9) 0.039(3) Uani 0.50 1 d PU
O4 O -0.0153(7) -0.2838(19) 0.7951(7) 0.024(3) Uani 0.50 1 d PU
O5 O -0.0103(5) -0.3240(15) 0.5993(6) 0.067(3) Uani 1 1 d U
O6 O -0.0128(5) -0.0723(15) 0.6077(6) 0.061(2) Uani 1 1 d U
O7 O 0.0208(5) 0.1065(16) 0.6851(6) 0.063(3) Uani 1 1 d U
O8 O 0.0237(5) -0.5085(17) 0.6798(6) 0.069(3) Uani 1 1 d U
O9 O 0.0876(5) -0.0686(14) 0.6698(5) 0.054(2) Uani 1 1 d U
O10 O -0.1062(5) -0.0548(12) 0.6237(5) 0.046(2) Uani 1 1 d U
O11 O -0.1379(5) -0.0537(11) 0.7190(5) 0.044(2) Uani 1 1 d U
O12 O -0.0903(5) -0.3243(14) 0.8363(6) 0.064(3) Uani 1 1 d U
O13 O -0.1007(5) -0.3088(12) 0.6271(5) 0.048(2) Uani 1 1 d U
O14 O -0.0685(5) -0.4880(13) 0.7063(5) 0.047(2) Uani 1 1 d U
O15 O 0.0702(5) 0.1238(12) 0.7952(5) 0.046(2) Uani 1 1 d U
O16 O -0.1332(5) -0.3139(11) 0.7213(5) 0.046(2) Uani 1 1 d U
O17 O -0.1941(5) -0.1892(18) 0.6233(5) 0.071(4) Uani 1 1 d U
O18 O -0.0656(5) 0.1651(12) 0.5927(5) 0.047(3) Uani 1 1 d U
O19 O 0.1275(4) 0.1710(12) 0.7191(5) 0.046(3) Uani 1 1 d U
O20 O -0.1319(4) -0.5378(12) 0.7788(5) 0.048(3) Uani 1 1 d U
O21 O -0.0701(5) -0.5398(12) 0.5943(5) 0.052(3) Uani 1 1 d U
O22 O 0.0603(4) -0.1836(10) 0.5614(4) 0.034(2) Uani 1 1 d U

loop_
_atom_site_aniso_label
_atom_site_aniso_U_11
_atom_site_aniso_U_22
_atom_site_aniso_U_33
_atom_site_aniso_U_23
_atom_site_aniso_U_13
_atom_site_aniso_U_12
P1 0.0131(19) 0.042(2) 0.0110(18) 0.000 0.0065(16) 0.000
Ag1 0.0443(7) 0.0256(6) 0.0291(6) -0.0014(4) -0.0035(5) 0.0061(5)
Ag2 0.0701(9) 0.0214(6) 0.0228(6) 0.0026(4) 0.0091(5) -0.0050(5)
Ag3 0.116(3) 0.108(3) 0.116(3) 0.000 0.035(2) 0.000
Mo1 0.0283(7) 0.1097(15) 0.0231(7) -0.0001(7) 0.0112(6) 0.0046(8)
Mo2 0.0353(8) 0.0573(9) 0.0285(7) -0.0036(6) 0.0060(6) -0.0184(6)
Mo3 0.0391(8) 0.0592(10) 0.0265(7) -0.0003(6) 0.0054(6) 0.0188(7)
Mo4 0.0268(7) 0.0648(10) 0.0360(8) -0.0202(7) 0.0151(6) -0.0144(6)
Mo5 0.0262(7) 0.0554(9) 0.0419(8) -0.0159(6) 0.0124(6) -0.0111(6)
Mo6 0.0185(6) 0.0383(7) 0.0288(7) 0.0026(5) 0.0037(5) -0.0007(5)
C10 0.025(5) 0.037(6) 0.027(5) 0.012(5) -0.003(5) -0.003(5)
C11 0.024(5) 0.039(6) 0.026(5) 0.001(5) 0.004(4) -0.005(5)
C12 0.029(5) 0.033(5) 0.024(5) -0.003(4) 0.004(4) 0.000(5)
C2 0.038(5) 0.022(5) 0.020(5) 0.004(4) -0.001(4) -0.008(4)
C3 0.057(6) 0.035(6) 0.032(5) 0.001(5) -0.009(5) -0.017(5)
C5 0.059(6) 0.040(6) 0.034(6) 0.001(5) -0.006(5) -0.015(6)
C4 0.068(7) 0.043(6) 0.040(6) 0.007(6) -0.013(6) -0.019(6)
C7 0.024(5) 0.027(5) 0.023(5) 0.000(4) 0.003(4) -0.001(4)
C8 0.019(4) 0.035(5) 0.022(5) 0.006(4) 0.004(4) -0.003(4)
C6 0.048(5) 0.034(5) 0.032(5) 0.003(4) -0.007(4) -0.009(4)
C9 0.023(5) 0.039(5) 0.024(5) 0.001(4) 0.005(4) 0.001(5)
C1 0.027(5) 0.020(5) 0.018(4) 0.005(4) 0.002(4) -0.004(4)
N1 0.037(5) 0.026(5) 0.023(4) 0.000(4) 0.006(4) -0.004(4)
N2 0.040(5) 0.024(5) 0.020(4) 0.004(4) 0.006(4) 0.002(4)
N3 0.033(4) 0.027(4) 0.020(4) -0.003(4) 0.007(4) 0.004(4)
N4 0.033(5) 0.023(4) 0.023(4) 0.001(4) 0.012(4) -0.005(4)
N5 0.022(4) 0.021(4) 0.020(4) -0.003(3) 0.003(3) 0.000(4)
N7 0.027(5) 0.020(5) 0.016(4) -0.004(4) 0.001(4) -0.003(4)
N8 0.065(7) 0.042(6) 0.035(6) 0.003(5) -0.009(5) -0.022(6)
N12 0.022(4) 0.023(4) 0.016(4) 0.001(4) 0.000(4) -0.003(4)
N13 0.029(5) 0.023(5) 0.016(4) -0.002(4) 0.001(4) -0.001(4)
N21 0.028(5) 0.047(6) 0.024(5) 0.004(5) 0.005(4) 0.005(5)
O1 0.034(4) 0.057(5) 0.030(4) -0.002(4) 0.016(4) -0.003(4)
O2 0.024(5) 0.046(5) 0.022(4) -0.004(4) 0.016(4) -0.003(5)
O3 0.029(5) 0.064(5) 0.028(5) -0.005(5) 0.014(4) 0.000(5)
O4 0.017(5) 0.040(6) 0.021(5) -0.009(5) 0.016(5) -0.005(5)
O5 0.044(5) 0.096(6) 0.054(5) 0.022(5) 0.004(4) -0.009(5)
O6 0.045(4) 0.082(5) 0.048(4) -0.024(4) -0.002(4) 0.014(4)
O7 0.047(5) 0.086(5) 0.051(5) -0.025(4) 0.004(4) 0.010(4)
O8 0.044(5) 0.100(7) 0.055(6) 0.024(6) 0.000(5) -0.013(5)
O9 0.039(4) 0.076(5) 0.040(4) -0.022(4) -0.002(4) 0.010(4)
O10 0.059(5) 0.054(5) 0.032(4) 0.004(4) 0.024(4) -0.005(4)
O11 0.061(5) 0.048(5) 0.031(4) 0.000(4) 0.025(4) -0.001(4)
O12 0.043(5) 0.086(7) 0.056(6) -0.035(5) 0.001(5) 0.011(5)
O13 0.055(4) 0.057(4) 0.037(4) 0.002(4) 0.021(4) -0.005(4)
O14 0.051(4) 0.055(5) 0.041(4) 0.002(4) 0.021(4) -0.001(4)
O15 0.058(5) 0.054(5) 0.033(5) -0.001(4) 0.026(4) -0.001(5)
O16 0.055(4) 0.050(4) 0.038(4) 0.001(4) 0.024(4) -0.003(4)
O17 0.030(6) 0.152(12) 0.029(6) -0.006(7) 0.002(5) -0.008(7)
O18 0.052(7) 0.058(7) 0.027(5) 0.010(5) 0.007(5) -0.016(6)
O19 0.035(5) 0.056(6) 0.055(6) 0.017(5) 0.026(5) 0.012(5)
O20 0.038(6) 0.054(7) 0.059(7) 0.024(6) 0.026(5) 0.001(5)
O21 0.052(7) 0.058(7) 0.038(6) -0.013(5) -0.001(5) 0.014(6)
O22 0.033(5) 0.046(6) 0.026(5) -0.002(4) 0.011(4) -0.001(4)

loop_
_atom_type_symbol
_atom_type_description
_atom_type_scat_dispersion_real
_atom_type_scat_dispersion_imag
_atom_type_scat_source
C C 0.0033 0.0016 'International Tables Vol C Tables 4.2.6.8 and 6.1.1.4'
H H 0.0000 0.0000 'International Tables Vol C Tables 4.2.6.8 and 6.1.1.4'
N N 0.0061 0.0033 'International Tables Vol C Tables 4.2.6.8 and 6.1.1.4'
O O 0.0106 0.0060 'International Tables Vol C Tables 4.2.6.8 and 6.1.1.4'
P P 0.1023 0.0942 'International Tables Vol C Tables 4.2.6.8 and 6.1.1.4'
Mo Mo -1.6832 0.6857 'International Tables Vol C Tables 4.2.6.8 and 6.1.1.4'
Ag Ag -0.8971 1.1015 'International Tables Vol C Tables 4.2.6.8 and 6.1.1.4'

loop_
_geom_angle_atom_site_label_1
_geom_angle_atom_site_label_2
_geom_angle_atom_site_label_3
_geom_angle
_geom_angle_site_symmetry_1
_geom_angle_site_symmetry_3
O1 P1 O1 122(2) . 2_556
O1 P1 O2 59.9(12) . .
O1 P1 O2 178.0(13) 2_556 .
O1 P1 O2 178.0(13) . 2_556
O1 P1 O2 59.9(13) 2_556 2_556
O2 P1 O2 118.2(16) . 2_556
O1 P1 O4 73.1(11) . 2_556
O1 P1 O4 71.6(10) 2_556 2_556
O2 P1 O4 109.8(9) . 2_556
O2 P1 O4 107.7(9) 2_556 2_556
O1 P1 O4 71.6(10) . .
O1 P1 O4 73.1(11) 2_556 .
O2 P1 O4 107.7(9) . .
O2 P1 O4 109.8(9) 2_556 .
O4 P1 O4 102.5(13) 2_556 .
O1 P1 O3 107.7(11) . 2_556
O1 P1 O3 109.3(11) 2_556 2_556
O2 P1 O3 69.3(10) . 2_556
O2 P1 O3 71.5(10) 2_556 2_556
O4 P1 O3 177.9(10) 2_556 2_556
O4 P1 O3 79.6(10) . 2_556
O1 P1 O3 109.3(11) . .
O1 P1 O3 107.7(11) 2_556 .
O2 P1 O3 71.5(10) . .
O2 P1 O3 69.3(10) 2_556 .
O4 P1 O3 79.6(10) 2_556 .
O4 P1 O3 177.9(10) . .
O3 P1 O3 98.4(15) 2_556 .
N4 Ag1 N7 104.5(4) . 4_546
N4 Ag1 N5 113.3(4) . .
N7 Ag1 N5 105.7(4) 4_546 .
N2 Ag2 N12 136.2(4) . 1_545
N2 Ag2 N13 110.6(4) . 4_546
N12 Ag2 N13 111.0(4) 1_545 4_546
O22 Mo1 O6 104.7(6) . .
O22 Mo1 O5 99.6(6) . .
O6 Mo1 O5 89.3(7) . .
O22 Mo1 O9 101.8(6) . .
O6 Mo1 O9 90.6(6) . .
O5 Mo1 O9 157.9(6) . .
O22 Mo1 O12 98.5(6) . 2_556
O6 Mo1 O12 156.7(6) . 2_556
O5 Mo1 O12 86.1(6) . 2_556
O9 Mo1 O12 85.3(6) . 2_556
O22 Mo1 O4 158.6(6) . 2_556
O6 Mo1 O4 91.5(6) . 2_556
O5 Mo1 O4 66.2(6) . 2_556
O9 Mo1 O4 91.6(6) . 2_556
O12 Mo1 O4 65.8(6) 2_556 2_556
O21 Mo2 O14 102.2(6) . .
O21 Mo2 O13 100.7(6) . .
O14 Mo2 O13 88.8(5) . .
O21 Mo2 O5 98.5(7) . .
O14 Mo2 O5 159.3(6) . .
O13 Mo2 O5 88.0(6) . .
O21 Mo2 O8 99.4(7) . .
O14 Mo2 O8 89.3(5) . .
O13 Mo2 O8 159.7(6) . .
O5 Mo2 O8 86.7(6) . .
O21 Mo2 O4 160.8(6) . 2_556
O14 Mo2 O4 91.4(5) . 2_556
O13 Mo2 O4 93.0(6) . 2_556
O5 Mo2 O4 68.4(6) . 2_556
O8 Mo2 O4 66.9(7) . 2_556
O18 Mo3 O7 105.5(7) . .
O18 Mo3 O15 103.8(6) . 2_556
O7 Mo3 O15 87.9(5) . 2_556
O18 Mo3 O10 99.8(5) . .
O7 Mo3 O10 154.5(6) . .
O15 Mo3 O10 89.2(5) 2_556 .
O18 Mo3 O6 102.9(6) . .
O7 Mo3 O6 86.3(6) . .
O15 Mo3 O6 153.2(6) 2_556 .
O10 Mo3 O6 85.0(6) . .
O18 Mo3 O3 153.7(7) . .
O7 Mo3 O3 55.3(8) . .
O15 Mo3 O3 94.0(6) 2_556 .
O10 Mo3 O3 99.7(7) . .
O6 Mo3 O3 61.5(6) . .
O19 Mo4 O7 105.3(7) . .
O19 Mo4 O9 104.8(6) . .
O7 Mo4 O9 88.6(5) . .
O19 Mo4 O15 99.2(6) . .
O7 Mo4 O15 87.2(5) . .
O9 Mo4 O15 155.9(6) . .
O19 Mo4 O11 99.4(5) . 2_556
O7 Mo4 O11 155.2(7) . 2_556
O9 Mo4 O11 86.6(5) . 2_556
O15 Mo4 O11 87.3(5) . 2_556
O19 Mo4 O3 157.0(7) . .
O7 Mo4 O3 56.1(8) . .
O9 Mo4 O3 64.7(6) . .
O15 Mo4 O3 93.6(6) . .
O11 Mo4 O3 100.2(7) 2_556 .
O19 Mo4 O2 159.1(6) . 2_556
O7 Mo4 O2 90.6(7) . 2_556
O9 Mo4 O2 88.8(6) . 2_556
O15 Mo4 O2 67.6(6) . 2_556
O11 Mo4 O2 64.9(5) 2_556 2_556
O3 Mo4 O2 43.8(7) . 2_556
O20 Mo5 O12 99.0(7) . .
O20 Mo5 O16 98.7(5) . .
O12 Mo5 O16 91.0(6) . .
O20 Mo5 O8 100.6(7) . 2_556
O12 Mo5 O8 90.7(6) . 2_556
O16 Mo5 O8 160.1(6) . 2_556
O20 Mo5 O14 101.2(6) . .
O12 Mo5 O14 159.8(6) . .
O16 Mo5 O14 84.7(5) . .
O8 Mo5 O14 86.9(5) 2_556 .
O20 Mo5 O4 163.9(6) . .
O12 Mo5 O4 70.9(6) . .
O16 Mo5 O4 94.1(6) . .
O8 Mo5 O4 67.9(7) 2_556 .
O14 Mo5 O4 89.6(5) . .
O17 Mo6 O11 102.0(7) . .
O17 Mo6 O16 102.8(7) . .
O11 Mo6 O16 90.3(5) . .
O17 Mo6 O10 99.1(7) . .
O11 Mo6 O10 87.7(5) . .
O16 Mo6 O10 157.9(5) . .
O17 Mo6 O13 100.8(7) . .
O11 Mo6 O13 157.1(5) . .
O16 Mo6 O13 86.8(5) . .
O10 Mo6 O13 86.5(5) . .
O17 Mo6 O2 164.0(8) . .
O11 Mo6 O2 68.3(6) . .
O16 Mo6 O2 90.3(6) . .
O10 Mo6 O2 68.6(6) . .
O13 Mo6 O2 89.0(6) . .
O17 Mo6 O1 160.3(9) . .
O11 Mo6 O1 93.8(7) . .
O16 Mo6 O1 65.0(6) . .
O10 Mo6 O1 93.2(6) . .
O13 Mo6 O1 64.5(6) . .
O2 Mo6 O1 35.5(8) . .
N21 C10 C9 119.9(13) . .
N21 C11 C12 118.7(14) . .
C8 C12 C11 120.8(14) . .
C6 C2 C3 117.4(13) . .
C6 C2 C1 123.0(13) . .
C3 C2 C1 119.6(12) . .
C2 C3 C4 120.4(15) . .
N8 C5 C6 122.0(15) . .
N8 C4 C3 119.0(16) . .
N1 C7 N3 112.4(12) . .
N1 C7 C8 124.6(13) . .
N3 C7 C8 123.0(12) . .
C12 C8 C9 119.5(13) . .
C12 C8 C7 119.7(13) . .
C9 C8 C7 120.8(13) . .
C2 C6 C5 121.4(15) . .
C8 C9 C10 118.2(13) . .
N12 C1 N5 110.3(11) . .
N12 C1 C2 124.7(11) . .
N5 C1 C2 125.0(11) . .
C7 N1 N2 104.8(11) . .
N4 N2 N1 109.7(10) . .
N4 N2 Ag2 125.4(8) . .
N1 N2 Ag2 124.5(9) . .
N4 N3 C7 103.4(11) . .
N2 N4 N3 109.8(10) . .
N2 N4 Ag1 121.1(8) . .
N3 N4 Ag1 129.1(9) . .
N13 N5 C1 104.5(10) . .
N13 N5 Ag1 117.4(8) . .
C1 N5 Ag1 136.1(8) . .
N12 N7 N13 107.3(10) . .
N12 N7 Ag1 127.4(8) . 4_556
N13 N7 Ag1 124.0(8) . 4_556
C5 N8 C4 118.8(15) . .
N7 N12 C1 106.9(10) . .
N7 N12 Ag2 119.5(8) . 1_565
C1 N12 Ag2 132.9(8) . 1_565
N5 N13 N7 111.0(10) . .
N5 N13 Ag2 129.8(8) . 4_556
N7 N13 Ag2 119.2(7) . 4_556
C10 N21 C11 122.8(12) . .
P1 O1 O2 61.2(12) . .
P1 O1 O4 58.5(9) . .
O2 O1 O4 99.7(15) . .
P1 O1 O4 57.6(10) . 2_556
O2 O1 O4 100.2(15) . 2_556
O4 O1 O4 88.0(12) . 2_556
P1 O1 Mo6 133.3(15) . .
O2 O1 Mo6 72.1(12) . .
O4 O1 Mo6 135.8(12) . .
O4 O1 Mo6 135.9(12) 2_556 .
O1 O2 P1 58.8(12) . .
O1 O2 O3 101.2(16) . 2_556
P1 O2 O3 61.0(10) . 2_556
O1 O2 Mo6 72.4(11) . .
P1 O2 Mo6 131.2(12) . .
O3 O2 Mo6 136.1(11) 2_556 .
O1 O2 Mo4 134.3(12) . 2_556
P1 O2 Mo4 122.3(10) . 2_556
O3 O2 Mo4 61.4(9) 2_556 2_556
Mo6 O2 Mo4 91.5(6) . 2_556
P1 O3 O2 49.8(9) . 2_556
P1 O3 Mo4 124.6(11) . .
O2 O3 Mo4 74.9(10) 2_556 .
P1 O3 Mo3 122.8(10) . .
O2 O3 Mo3 141.9(13) 2_556 .
Mo4 O3 Mo3 99.9(9) . .
P1 O4 O1 49.9(9) . .
P1 O4 O1 49.3(8) . 2_556
O1 O4 O1 88.7(12) . 2_556
P1 O4 Mo5 126.3(9) . .
O1 O4 Mo5 76.4(9) . .
O1 O4 Mo5 142.4(12) 2_556 .
P1 O4 Mo2 123.8(9) . 2_556
O1 O4 Mo2 140.7(12) . 2_556
O1 O4 Mo2 74.5(9) 2_556 2_556
Mo5 O4 Mo2 95.5(7) . 2_556
P1 O4 Mo1 118.1(10) . 2_556
O1 O4 Mo1 125.9(11) . 2_556
O1 O4 Mo1 123.9(11) 2_556 2_556
Mo5 O4 Mo1 92.1(5) . 2_556
Mo2 O4 Mo1 92.3(6) 2_556 2_556
Mo1 O5 Mo2 133.1(8) . .
Mo1 O6 Mo3 144.8(7) . .
Mo3 O7 Mo4 147.7(10) . .
Mo5 O8 Mo2 129.3(10) 2_556 .
Mo4 O9 Mo1 139.5(7) . .
Mo3 O10 Mo6 134.6(6) . .
Mo6 O11 Mo4 134.9(7) . 2_556
Mo5 O12 Mo1 131.1(8) . 2_556
Mo2 O13 Mo6 141.0(7) . .
Mo2 O14 Mo5 142.4(8) . .
Mo3 O15 Mo4 136.8(7) 2_556 .
Mo5 O16 Mo6 142.5(7) . .

loop_
_geom_bond_atom_site_label_1
_geom_bond_atom_site_label_2
_geom_bond_distance
_geom_bond_site_symmetry_2
P1 O1 1.44(2) .
P1 O1 1.44(2) 2_556
P1 O2 1.47(2) .
P1 O2 1.47(2) 2_556
P1 O4 1.603(18) 2_556
P1 O4 1.603(18) .
P1 O3 1.69(2) 2_556
P1 O3 1.69(2) .
Ag1 N4 2.320(11) .
Ag1 N7 2.354(10) 4_546
Ag1 N5 2.362(11) .
Ag2 N2 2.206(11) .
Ag2 N12 2.233(11) 1_545
Ag2 N13 2.321(11) 4_546
Mo1 O22 1.633(10) .
Mo1 O6 1.807(13) .
Mo1 O5 1.902(15) .
Mo1 O9 1.907(12) .
Mo1 O12 1.995(13) 2_556
Mo1 O4 2.499(16) 2_556
Mo2 O21 1.629(12) .
Mo2 O14 1.857(11) .
Mo2 O13 1.872(13) .
Mo2 O5 1.937(14) .
Mo2 O8 1.959(14) .
Mo2 O4 2.384(19) 2_556
Mo3 O18 1.615(11) .
Mo3 O7 1.839(13) .
Mo3 O15 1.867(11) 2_556
Mo3 O10 1.903(12) .
Mo3 O6 1.941(13) .
Mo3 O3 2.33(2) .
Mo4 O19 1.643(12) .
Mo4 O7 1.846(13) .
Mo4 O9 1.900(12) .
Mo4 O15 1.910(10) .
Mo4 O11 1.917(12) 2_556
Mo4 O3 2.29(2) .
Mo4 O2 2.519(19) 2_556
Mo5 O20 1.648(11) .
Mo5 O12 1.849(12) .
Mo5 O16 1.882(12) .
Mo5 O8 1.927(13) 2_556
Mo5 O14 1.928(11) .
Mo5 O4 2.361(17) .
Mo6 O17 1.619(12) .
Mo6 O11 1.890(11) .
Mo6 O16 1.900(12) .
Mo6 O10 1.914(11) .
Mo6 O13 1.915(12) .
Mo6 O2 2.387(19) .
Mo6 O1 2.39(2) .
C10 N21 1.31(2) .
C10 C9 1.41(2) .
C11 N21 1.352(19) .
C11 C12 1.377(19) .
C12 C8 1.36(2) .
C2 C6 1.33(2) .
C2 C3 1.36(2) .
C2 C1 1.479(17) .
C3 C4 1.38(2) .
C5 N8 1.29(2) .
C5 C6 1.35(2) .
C4 N8 1.37(2) .
C7 N1 1.313(18) .
C7 N3 1.370(18) .
C7 C8 1.463(19) .
C8 C9 1.39(2) .
C1 N12 1.332(17) .
C1 N5 1.350(16) .
N1 N2 1.341(16) .
N2 N4 1.325(16) .
N3 N4 1.335(16) .
N5 N13 1.318(15) .
N7 N12 1.328(15) .
N7 N13 1.334(15) .
N7 Ag1 2.354(10) 4_556
N12 Ag2 2.233(11) 1_565
N13 Ag2 2.321(10) 4_556
O1 O2 1.46(3) .
O1 O4 1.78(3) .
O1 O4 1.82(3) 2_556
O2 O3 1.81(3) 2_556
O2 Mo4 2.519(19) 2_556
O3 O2 1.81(3) 2_556
O4 O1 1.82(3) 2_556
O4 Mo2 2.383(19) 2_556
O4 Mo1 2.499(16) 2_556
O8 Mo5 1.927(13) 2_556
O11 Mo4 1.917(12) 2_556
O12 Mo1 1.995(13) 2_556
O15 Mo3 1.867(11) 2_556

loop_
_platon_squeeze_void_nr
_platon_squeeze_void_average_x
_platon_squeeze_void_average_y
_platon_squeeze_void_average_z
_platon_squeeze_void_volume
_platon_squeeze_void_count_electrons
1 0.500 0.000 0.500 124.9 51.4
2 0.500 0.000 1.000 124.9 49.2
3 0.000 0.500 0.500 124.9 51.4
4 1.000 0.500 1.000 124.9 49.2
